data_7000422
loop_
_publ_author_name
'Bullock, Thomas H.'
'Chan, Wesley T. K.'
'Eisler, Dana J.'
'Streib, Manuel'
'Wright, Dominic S.'

_publ_section_title
;
 Metal and ligand substitution of the aluminium tris-pyridyl ligands
 [RAl(2-py&#x2032;)3]&#x2212; (R = Et, nBu, sBu, tBu; 2-py&#x2032; =
 2-pyridyl, 3-methyl-2-pyridyl, 5-methyl-2-pyridyl, 6-methyl-2-pyridyl)
;
_journal_issue 6
_journal_name_full 'Dalton Transactions'
_journal_page_first 1046
_journal_page_last 1054
_journal_paper_doi 10.1039/b815057e
_journal_year 2009
_chemical_formula_moiety 'C23 H29 Al Li N3 O'
_chemical_formula_sum 'C23 H29 Al Li N3 O'
_chemical_formula_weight 397.41
_chemical_name_systematic
;
?
;
_space_group_IT_number 14
_symmetry_cell_setting monoclinic
_symmetry_space_group_name_Hall '-P 2yn'
_symmetry_space_group_name_H-M 'P 1 21/n 1'
_atom_sites_solution_hydrogens geom
_atom_sites_solution_primary direct
_atom_sites_solution_secondary difmap
_audit_creation_method SHELXL-97
_cell_angle_alpha 90.00
_cell_angle_beta 99.3419(11)
_cell_angle_gamma 90.00
_cell_formula_units_Z 4
_cell_length_a 9.1682(2)
_cell_length_b 17.6265(5)
_cell_length_c 14.6745(5)
_cell_measurement_reflns_used 11347
_cell_measurement_temperature 180(2)
_cell_measurement_theta_max 26.02
_cell_measurement_theta_min 1.02
_cell_volume 2340.00(12)
_computing_cell_refinement 'HKL Scalepack (Otwinowski & Minor 1997)'
_computing_data_collection 'Collect (Nonius B.V. 1998)'
_computing_data_reduction
;
HKL Denzo and Scalepack (Otwinowski & Minor 1997)
;
_computing_publication_material 'SHELXL-97 (Sheldrick 1997)'
_computing_structure_refinement 'SHELXL-97 (Sheldrick 1997)'
_computing_structure_solution 'SIR-92 (Altomare et al. 1994)'
_diffrn_ambient_temperature 180(2)
_diffrn_measured_fraction_theta_full 0.981
_diffrn_measured_fraction_theta_max 0.981
_diffrn_measurement_device_type 'Nonius Kappa CCD'
_diffrn_measurement_method 'Thin slice \w and \f scans'
_diffrn_radiation_source 'fine-focus sealed tube'
_diffrn_radiation_type MoK\a
_diffrn_radiation_wavelength 0.71073
_diffrn_reflns_av_R_equivalents 0.0503
_diffrn_reflns_av_sigmaI/netI 0.0457
_diffrn_reflns_limit_h_max 11
_diffrn_reflns_limit_h_min -11
_diffrn_reflns_limit_k_max 21
_diffrn_reflns_limit_k_min -20
_diffrn_reflns_limit_l_max 18
_diffrn_reflns_limit_l_min -18
_diffrn_reflns_number 13549
_diffrn_reflns_theta_full 26.08
_diffrn_reflns_theta_max 26.08
_diffrn_reflns_theta_min 3.64
_diffrn_standards_number 0
_exptl_absorpt_coefficient_mu 0.103
_exptl_absorpt_correction_T_max 0.988
_exptl_absorpt_correction_T_min 0.845
_exptl_absorpt_correction_type multi-scan
_exptl_absorpt_process_details
;

multi-scan from symmetry-related measurements

Sortav (Blessing 1995)

;
_exptl_crystal_colour Colourless
_exptl_crystal_density_diffrn 1.128
_exptl_crystal_density_method 'not measured'
_exptl_crystal_description Block
_exptl_crystal_F_000 848
_exptl_crystal_size_max 0.46
_exptl_crystal_size_mid 0.18
_exptl_crystal_size_min 0.12
_refine_diff_density_max 0.487
_refine_diff_density_min -0.291
_refine_diff_density_rms 0.056
_refine_ls_extinction_method none
_refine_ls_goodness_of_fit_ref 1.106
_refine_ls_hydrogen_treatment constr
_refine_ls_matrix_type full
_refine_ls_number_parameters 266
_refine_ls_number_reflns 4562
_refine_ls_number_restraints 0
_refine_ls_restrained_S_all 1.106
_refine_ls_R_factor_all 0.0942
_refine_ls_R_factor_gt 0.0733
_refine_ls_shift/su_max 0.011
_refine_ls_shift/su_mean 0.000
_refine_ls_structure_factor_coef Fsqd
_refine_ls_weighting_details 'calc w=1/[\s^2^(Fo^2^)+(0.0950P)^2^+2.0000P] where P=(Fo^2^+2Fc^2^)/3'
_refine_ls_weighting_scheme calc
_refine_ls_wR_factor_gt 0.1983
_refine_ls_wR_factor_ref 0.2138
_reflns_number_gt 3576
_reflns_number_total 4562
_reflns_threshold_expression >2sigma(I)
_cod_data_source_file b815057e.txt
_cod_data_source_block dw0831
_cod_depositor_comments
;
The following automatic conversions were performed:
'_symmetry_cell_setting' value 'Monoclinic' changed to 'monoclinic'
according to '/home/saulius/struct/CIF-dictionaries/cif_core.dic'
dictionary named 'cif_core.dic' version 2.4.1 from 2010-06-29.

Automatic conversion script
Id: cif_fix_enum 1527 2010-12-29 10:47:43Z saulius 
;
_cod_original_sg_symbol_H-M 'P 21/n'
_cod_database_code 7000422

loop_
_symmetry_equiv_pos_as_xyz
'x, y, z'
'-x+1/2, y+1/2, -z+1/2'
'-x, -y, -z'
'x-1/2, -y-1/2, z-1/2'

loop_
_atom_site_label
_atom_site_type_symbol
_atom_site_fract_x
_atom_site_fract_y
_atom_site_fract_z
_atom_site_U_iso_or_equiv
_atom_site_adp_type
_atom_site_occupancy
_atom_site_symmetry_multiplicity
_atom_site_calc_flag
_atom_site_refinement_flags
_atom_site_disorder_assembly
_atom_site_disorder_group
Al1 Al 0.90241(10) 0.19680(5) 0.97022(6) 0.0424(3) Uani 1 1 d . . .
Li1 Li 0.9132(5) 0.3235(3) 0.8301(3) 0.0403(10) Uani 1 1 d . . .
C1 C 0.8920(5) 0.1130(2) 1.0584(3) 0.0664(10) Uani 1 1 d . . .
H1A H 0.8902 0.1339 1.1201 0.100 Uiso 1 1 calc R . .
H1B H 0.9786 0.0802 1.0601 0.100 Uiso 1 1 calc R . .
H1C H 0.8019 0.0834 1.0387 0.100 Uiso 1 1 calc R . .
N1 N 0.7044(3) 0.29772(13) 0.85635(16) 0.0395(5) Uani 1 1 d . . .
C11 C 0.7031(3) 0.23944(16) 0.9183(2) 0.0432(7) Uani 1 1 d . . .
C12 C 0.5672(4) 0.2197(2) 0.9430(3) 0.0574(9) Uani 1 1 d . . .
H12 H 0.5638 0.1788 0.9847 0.069 Uiso 1 1 calc R . .
C13 C 0.4380(4) 0.2573(2) 0.9091(3) 0.0615(9) Uani 1 1 d . . .
H13 H 0.3472 0.2424 0.9270 0.074 Uiso 1 1 calc R . .
C14 C 0.4423(3) 0.31732(19) 0.8484(2) 0.0488(7) Uani 1 1 d . . .
C15 C 0.5782(3) 0.33338(16) 0.8240(2) 0.0396(6) Uani 1 1 d . . .
H15 H 0.5823 0.3731 0.7807 0.047 Uiso 1 1 calc R . .
C16 C 0.3081(4) 0.3643(2) 0.8123(3) 0.0712(11) Uani 1 1 d . . .
H16A H 0.2215 0.3431 0.8345 0.107 Uiso 1 1 calc R . .
H16B H 0.2916 0.3637 0.7446 0.107 Uiso 1 1 calc R . .
H16C H 0.3239 0.4166 0.8342 0.107 Uiso 1 1 calc R . .
N2 N 1.0259(3) 0.34725(13) 0.96184(17) 0.0408(6) Uani 1 1 d . . .
C21 C 1.0225(3) 0.28775(16) 1.0215(2) 0.0410(6) Uani 1 1 d . . .
C22 C 1.1055(4) 0.29485(17) 1.1103(2) 0.0490(7) Uani 1 1 d . . .
H22 H 1.1021 0.2551 1.1535 0.059 Uiso 1 1 calc R . .
C23 C 1.1916(4) 0.35752(18) 1.1368(2) 0.0529(8) Uani 1 1 d . . .
H23 H 1.2488 0.3599 1.1968 0.064 Uiso 1 1 calc R . .
C24 C 1.1942(4) 0.41676(17) 1.0756(2) 0.0499(8) Uani 1 1 d . . .
C25 C 1.1074(3) 0.40851(17) 0.9902(2) 0.0438(7) Uani 1 1 d . . .
H25 H 1.1052 0.4496 0.9481 0.053 Uiso 1 1 calc R . .
C26 C 1.2875(5) 0.4874(2) 1.0981(3) 0.0685(10) Uani 1 1 d . . .
H26A H 1.3187 0.4910 1.1650 0.103 Uiso 1 1 calc R . .
H26B H 1.2291 0.5323 1.0761 0.103 Uiso 1 1 calc R . .
H26C H 1.3748 0.4846 1.0676 0.103 Uiso 1 1 calc R . .
N3 N 1.0063(3) 0.22136(13) 0.79574(17) 0.0421(6) Uani 1 1 d . . .
C31 C 0.9972(3) 0.16732(16) 0.8611(2) 0.0416(6) Uani 1 1 d . . .
C32 C 1.0574(4) 0.09502(18) 0.8480(2) 0.0530(8) Uani 1 1 d . . .
H32 H 1.0509 0.0561 0.8919 0.064 Uiso 1 1 calc R . .
C33 C 1.1254(4) 0.0800(2) 0.7726(3) 0.0639(10) Uani 1 1 d . . .
H33 H 1.1666 0.0313 0.7658 0.077 Uiso 1 1 calc R . .
C34 C 1.1339(4) 0.1353(2) 0.7070(3) 0.0584(9) Uani 1 1 d . . .
C35 C 1.0715(4) 0.20482(18) 0.7229(2) 0.0502(8) Uani 1 1 d . . .
H35 H 1.0753 0.2437 0.6785 0.060 Uiso 1 1 calc R . .
C36 C 1.2046(6) 0.1210(3) 0.6226(4) 0.0917(15) Uani 1 1 d . . .
H36A H 1.2831 0.1584 0.6203 0.138 Uiso 1 1 calc R . .
H36B H 1.1298 0.1257 0.5671 0.138 Uiso 1 1 calc R . .
H36C H 1.2468 0.0699 0.6258 0.138 Uiso 1 1 calc R . .
O1 O 0.9111(2) 0.40011(12) 0.73252(15) 0.0510(6) Uani 1 1 d . . .
C1T C 0.8437(6) 0.3840(3) 0.6394(3) 0.0813(13) Uani 1 1 d . . .
H1T1 H 0.7368 0.3741 0.6367 0.098 Uiso 1 1 calc R . .
H1T2 H 0.8896 0.3386 0.6163 0.098 Uiso 1 1 calc R . .
C2T C 0.8661(8) 0.4508(3) 0.5826(3) 0.1069(18) Uani 1 1 d . . .
H2T1 H 0.9447 0.4410 0.5451 0.128 Uiso 1 1 calc R . .
H2T2 H 0.7737 0.4640 0.5407 0.128 Uiso 1 1 calc R . .
C3T C 0.9094(10) 0.5112(3) 0.6486(4) 0.131(3) Uani 1 1 d . . .
H3T1 H 0.8226 0.5425 0.6563 0.157 Uiso 1 1 calc R . .
H3T2 H 0.9841 0.5443 0.6270 0.157 Uiso 1 1 calc R . .
C4T C 0.9719(5) 0.4748(2) 0.7367(3) 0.0668(10) Uani 1 1 d . . .
H4T1 H 1.0811 0.4727 0.7440 0.080 Uiso 1 1 calc R . .
H4T2 H 0.9438 0.5032 0.7894 0.080 Uiso 1 1 calc R . .

loop_
_atom_site_aniso_label
_atom_site_aniso_U_11
_atom_site_aniso_U_22
_atom_site_aniso_U_33
_atom_site_aniso_U_23
_atom_site_aniso_U_13
_atom_site_aniso_U_12
Al1 0.0580(6) 0.0311(5) 0.0380(5) 0.0052(3) 0.0073(4) -0.0046(4)
Li1 0.045(2) 0.035(2) 0.041(2) 0.0074(19) 0.0067(19) -0.0033(19)
C1 0.094(3) 0.0493(19) 0.052(2) 0.0151(16) 0.0018(18) -0.0129(18)
N1 0.0451(13) 0.0375(13) 0.0370(12) -0.0013(10) 0.0099(10) -0.0054(10)
C11 0.0545(17) 0.0373(15) 0.0388(15) -0.0019(12) 0.0110(12) -0.0088(13)
C12 0.065(2) 0.0515(19) 0.060(2) 0.0095(16) 0.0229(16) -0.0105(16)
C13 0.0519(19) 0.064(2) 0.074(2) 0.0028(18) 0.0260(17) -0.0117(16)
C14 0.0452(16) 0.0478(17) 0.0554(19) -0.0063(14) 0.0137(13) -0.0063(13)
C15 0.0454(15) 0.0352(14) 0.0396(15) -0.0028(12) 0.0115(12) -0.0047(12)
C16 0.0481(19) 0.077(3) 0.092(3) 0.007(2) 0.0206(18) 0.0021(18)
N2 0.0472(13) 0.0342(12) 0.0405(13) 0.0008(10) 0.0054(10) -0.0018(10)
C21 0.0515(16) 0.0322(14) 0.0402(15) 0.0008(11) 0.0098(12) 0.0014(12)
C22 0.065(2) 0.0382(16) 0.0416(16) 0.0035(13) 0.0016(14) 0.0064(14)
C23 0.0628(19) 0.0461(18) 0.0446(17) -0.0027(14) -0.0071(14) 0.0078(15)
C24 0.0520(17) 0.0391(16) 0.0561(19) -0.0085(14) 0.0012(14) -0.0010(13)
C25 0.0500(16) 0.0357(15) 0.0452(16) 0.0010(12) 0.0066(13) -0.0026(12)
C26 0.075(2) 0.055(2) 0.069(2) -0.0118(18) -0.0055(19) -0.0178(18)
N3 0.0500(14) 0.0325(12) 0.0439(14) 0.0020(10) 0.0085(11) 0.0002(10)
C31 0.0469(16) 0.0333(14) 0.0428(16) 0.0000(12) 0.0019(12) -0.0008(12)
C32 0.067(2) 0.0361(16) 0.0556(19) 0.0066(14) 0.0102(15) 0.0056(14)
C33 0.074(2) 0.0433(18) 0.077(3) -0.0051(17) 0.0203(19) 0.0172(16)
C34 0.066(2) 0.0513(19) 0.062(2) -0.0039(16) 0.0233(17) 0.0081(16)
C35 0.0559(18) 0.0430(17) 0.0543(19) 0.0040(14) 0.0168(15) 0.0015(14)
C36 0.117(4) 0.078(3) 0.094(3) 0.001(3) 0.060(3) 0.024(3)
O1 0.0645(13) 0.0438(12) 0.0449(12) 0.0125(9) 0.0098(10) -0.0055(10)
C1T 0.115(4) 0.072(3) 0.052(2) 0.004(2) -0.001(2) -0.010(2)
C2T 0.172(5) 0.087(3) 0.059(3) 0.024(3) 0.009(3) 0.010(4)
C3T 0.227(8) 0.066(3) 0.093(4) 0.037(3) 0.001(4) -0.012(4)
C4T 0.084(3) 0.0440(18) 0.072(2) 0.0122(17) 0.0109(19) -0.0083(18)

loop_
_atom_type_symbol
_atom_type_description
_atom_type_scat_dispersion_real
_atom_type_scat_dispersion_imag
_atom_type_scat_source
C C 0.0033 0.0016 'International Tables Vol C Tables 4.2.6.8 and 6.1.1.4'
H H 0.0000 0.0000 'International Tables Vol C Tables 4.2.6.8 and 6.1.1.4'
Al Al 0.0645 0.0514 'International Tables Vol C Tables 4.2.6.8 and 6.1.1.4'
Li Li -0.0003 0.0001 'International Tables Vol C Tables 4.2.6.8 and 6.1.1.4'
N N 0.0061 0.0033 'International Tables Vol C Tables 4.2.6.8 and 6.1.1.4'
O O 0.0106 0.0060 'International Tables Vol C Tables 4.2.6.8 and 6.1.1.4'

loop_
_geom_angle_atom_site_label_1
_geom_angle_atom_site_label_2
_geom_angle_atom_site_label_3
_geom_angle
_geom_angle_site_symmetry_1
_geom_angle_site_symmetry_3
_geom_angle_publ_flag
C1 Al1 C11 112.99(16) . . ?
C1 Al1 C31 113.68(16) . . ?
C11 Al1 C31 106.18(12) . . ?
C1 Al1 C21 115.50(15) . . ?
C11 Al1 C21 104.59(12) . . ?
C31 Al1 C21 102.82(12) . . ?
O1 Li1 N1 112.8(2) . . ?
O1 Li1 N2 118.9(2) . . ?
N1 Li1 N2 101.9(2) . . ?
O1 Li1 N3 111.8(2) . . ?
N1 Li1 N3 106.5(2) . . ?
N2 Li1 N3 103.7(2) . . ?
Al1 C1 H1A 109.5 . . ?
Al1 C1 H1B 109.5 . . ?
H1A C1 H1B 109.5 . . ?
Al1 C1 H1C 109.5 . . ?
H1A C1 H1C 109.5 . . ?
H1B C1 H1C 109.5 . . ?
C15 N1 C11 119.2(2) . . ?
C15 N1 Li1 127.4(2) . . ?
C11 N1 Li1 113.3(2) . . ?
N1 C11 C12 117.5(3) . . ?
N1 C11 Al1 115.3(2) . . ?
C12 C11 Al1 127.1(2) . . ?
C13 C12 C11 122.5(3) . . ?
C13 C12 H12 118.8 . . ?
C11 C12 H12 118.8 . . ?
C12 C13 C14 119.1(3) . . ?
C12 C13 H13 120.5 . . ?
C14 C13 H13 120.5 . . ?
C15 C14 C13 116.3(3) . . ?
C15 C14 C16 121.1(3) . . ?
C13 C14 C16 122.5(3) . . ?
N1 C15 C14 125.3(3) . . ?
N1 C15 H15 117.3 . . ?
C14 C15 H15 117.3 . . ?
C14 C16 H16A 109.5 . . ?
C14 C16 H16B 109.5 . . ?
H16A C16 H16B 109.5 . . ?
C14 C16 H16C 109.5 . . ?
H16A C16 H16C 109.5 . . ?
H16B C16 H16C 109.5 . . ?
C25 N2 C21 119.2(2) . . ?
C25 N2 Li1 128.2(2) . . ?
C21 N2 Li1 112.4(2) . . ?
N2 C21 C22 117.4(3) . . ?
N2 C21 Al1 115.9(2) . . ?
C22 C21 Al1 126.7(2) . . ?
C23 C22 C21 122.2(3) . . ?
C23 C22 H22 118.9 . . ?
C21 C22 H22 118.9 . . ?
C22 C23 C24 119.6(3) . . ?
C22 C23 H23 120.2 . . ?
C24 C23 H23 120.2 . . ?
C25 C24 C23 116.3(3) . . ?
C25 C24 C26 120.4(3) . . ?
C23 C24 C26 123.3(3) . . ?
N2 C25 C24 125.3(3) . . ?
N2 C25 H25 117.4 . . ?
C24 C25 H25 117.4 . . ?
C24 C26 H26A 109.5 . . ?
C24 C26 H26B 109.5 . . ?
H26A C26 H26B 109.5 . . ?
C24 C26 H26C 109.5 . . ?
H26A C26 H26C 109.5 . . ?
H26B C26 H26C 109.5 . . ?
C35 N3 C31 119.7(3) . . ?
C35 N3 Li1 129.3(2) . . ?
C31 N3 Li1 111.0(2) . . ?
N3 C31 C32 117.7(3) . . ?
N3 C31 Al1 117.6(2) . . ?
C32 C31 Al1 124.7(2) . . ?
C33 C32 C31 121.2(3) . . ?
C33 C32 H32 119.4 . . ?
C31 C32 H32 119.4 . . ?
C34 C33 C32 120.5(3) . . ?
C34 C33 H33 119.7 . . ?
C32 C33 H33 119.7 . . ?
C33 C34 C35 115.8(3) . . ?
C33 C34 C36 122.4(3) . . ?
C35 C34 C36 121.9(4) . . ?
N3 C35 C34 125.1(3) . . ?
N3 C35 H35 117.4 . . ?
C34 C35 H35 117.4 . . ?
C34 C36 H36A 109.5 . . ?
C34 C36 H36B 109.5 . . ?
H36A C36 H36B 109.5 . . ?
C34 C36 H36C 109.5 . . ?
H36A C36 H36C 109.5 . . ?
H36B C36 H36C 109.5 . . ?
C4T O1 C1T 109.2(3) . . ?
C4T O1 Li1 130.1(3) . . ?
C1T O1 Li1 120.6(3) . . ?
O1 C1T C2T 107.6(4) . . ?
O1 C1T H1T1 110.2 . . ?
C2T C1T H1T1 110.2 . . ?
O1 C1T H1T2 110.2 . . ?
C2T C1T H1T2 110.2 . . ?
H1T1 C1T H1T2 108.5 . . ?
C3T C2T C1T 104.8(4) . . ?
C3T C2T H2T1 110.8 . . ?
C1T C2T H2T1 110.8 . . ?
C3T C2T H2T2 110.8 . . ?
C1T C2T H2T2 110.8 . . ?
H2T1 C2T H2T2 108.9 . . ?
C2T C3T C4T 106.9(4) . . ?
C2T C3T H3T1 110.3 . . ?
C4T C3T H3T1 110.3 . . ?
C2T C3T H3T2 110.3 . . ?
C4T C3T H3T2 110.3 . . ?
H3T1 C3T H3T2 108.6 . . ?
O1 C4T C3T 105.7(4) . . ?
O1 C4T H4T1 110.6 . . ?
C3T C4T H4T1 110.6 . . ?
O1 C4T H4T2 110.6 . . ?
C3T C4T H4T2 110.6 . . ?
H4T1 C4T H4T2 108.7 . . ?

loop_
_geom_bond_atom_site_label_1
_geom_bond_atom_site_label_2
_geom_bond_distance
_geom_bond_site_symmetry_2
_geom_bond_publ_flag
Al1 C1 1.976(3) . ?
Al1 C11 2.008(3) . ?
Al1 C31 2.011(3) . ?
Al1 C21 2.020(3) . ?
Li1 O1 1.966(5) . ?
Li1 N1 2.064(5) . ?
Li1 N2 2.081(5) . ?
Li1 N3 2.089(5) . ?
C1 H1A 0.9800 . ?
C1 H1B 0.9800 . ?
C1 H1C 0.9800 . ?
N1 C15 1.334(4) . ?
N1 C11 1.373(4) . ?
C11 C12 1.397(4) . ?
C12 C13 1.379(5) . ?
C12 H12 0.9500 . ?
C13 C14 1.388(5) . ?
C13 H13 0.9500 . ?
C14 C15 1.380(4) . ?
C14 C16 1.506(5) . ?
C15 H15 0.9500 . ?
C16 H16A 0.9800 . ?
C16 H16B 0.9800 . ?
C16 H16C 0.9800 . ?
N2 C25 1.341(4) . ?
N2 C21 1.370(4) . ?
C21 C22 1.403(4) . ?
C22 C23 1.377(5) . ?
C22 H22 0.9500 . ?
C23 C24 1.379(5) . ?
C23 H23 0.9500 . ?
C24 C25 1.379(4) . ?
C24 C26 1.516(4) . ?
C25 H25 0.9500 . ?
C26 H26A 0.9800 . ?
C26 H26B 0.9800 . ?
C26 H26C 0.9800 . ?
N3 C35 1.339(4) . ?
N3 C31 1.364(4) . ?
C31 C32 1.414(4) . ?
C32 C33 1.381(5) . ?
C32 H32 0.9500 . ?
C33 C34 1.381(5) . ?
C33 H33 0.9500 . ?
C34 C35 1.388(5) . ?
C34 C36 1.509(5) . ?
C35 H35 0.9500 . ?
C36 H36A 0.9800 . ?
C36 H36B 0.9800 . ?
C36 H36C 0.9800 . ?
O1 C4T 1.427(4) . ?
O1 C1T 1.434(5) . ?
C1T C2T 1.477(6) . ?
C1T H1T1 0.9900 . ?
C1T H1T2 0.9900 . ?
C2T C3T 1.451(8) . ?
C2T H2T1 0.9900 . ?
C2T H2T2 0.9900 . ?
C3T C4T 1.475(7) . ?
C3T H3T1 0.9900 . ?
C3T H3T2 0.9900 . ?
C4T H4T1 0.9900 . ?
C4T H4T2 0.9900 . ?

loop_
_geom_torsion_atom_site_label_1
_geom_torsion_atom_site_label_2
_geom_torsion_atom_site_label_3
_geom_torsion_atom_site_label_4
_geom_torsion
_geom_torsion_site_symmetry_1
_geom_torsion_site_symmetry_2
_geom_torsion_site_symmetry_3
_geom_torsion_site_symmetry_4
_geom_torsion_publ_flag
O1 Li1 N1 C15 -9.3(4) . . . . ?
N2 Li1 N1 C15 119.3(3) . . . . ?
N3 Li1 N1 C15 -132.3(3) . . . . ?
O1 Li1 N1 C11 174.4(2) . . . . ?
N2 Li1 N1 C11 -57.0(3) . . . . ?
N3 Li1 N1 C11 51.4(3) . . . . ?
C15 N1 C11 C12 1.1(4) . . . . ?
Li1 N1 C11 C12 177.7(3) . . . . ?
C15 N1 C11 Al1 -174.7(2) . . . . ?
Li1 N1 C11 Al1 1.9(3) . . . . ?
C1 Al1 C11 N1 -179.8(2) . . . . ?
C31 Al1 C11 N1 -54.6(2) . . . . ?
C21 Al1 C11 N1 53.8(2) . . . . ?
C1 Al1 C11 C12 4.8(3) . . . . ?
C31 Al1 C11 C12 130.1(3) . . . . ?
C21 Al1 C11 C12 -121.6(3) . . . . ?
N1 C11 C12 C13 -1.3(5) . . . . ?
Al1 C11 C12 C13 173.9(3) . . . . ?
C11 C12 C13 C14 -0.3(6) . . . . ?
C12 C13 C14 C15 2.0(5) . . . . ?
C12 C13 C14 C16 -176.5(4) . . . . ?
C11 N1 C15 C14 0.7(4) . . . . ?
Li1 N1 C15 C14 -175.4(3) . . . . ?
C13 C14 C15 N1 -2.3(5) . . . . ?
C16 C14 C15 N1 176.1(3) . . . . ?
O1 Li1 N2 C25 -3.9(4) . . . . ?
N1 Li1 N2 C25 -128.5(3) . . . . ?
N3 Li1 N2 C25 121.0(3) . . . . ?
O1 Li1 N2 C21 -177.7(3) . . . . ?
N1 Li1 N2 C21 57.7(3) . . . . ?
N3 Li1 N2 C21 -52.8(3) . . . . ?
C25 N2 C21 C22 0.3(4) . . . . ?
Li1 N2 C21 C22 174.7(3) . . . . ?
C25 N2 C21 Al1 -177.8(2) . . . . ?
Li1 N2 C21 Al1 -3.4(3) . . . . ?
C1 Al1 C21 N2 -177.7(2) . . . . ?
C11 Al1 C21 N2 -52.8(2) . . . . ?
C31 Al1 C21 N2 57.9(2) . . . . ?
C1 Al1 C21 C22 4.4(3) . . . . ?
C11 Al1 C21 C22 129.3(3) . . . . ?
C31 Al1 C21 C22 -120.0(3) . . . . ?
N2 C21 C22 C23 -2.2(5) . . . . ?
Al1 C21 C22 C23 175.7(3) . . . . ?
C21 C22 C23 C24 1.9(5) . . . . ?
C22 C23 C24 C25 0.2(5) . . . . ?
C22 C23 C24 C26 -179.0(3) . . . . ?
C21 N2 C25 C24 1.9(5) . . . . ?
Li1 N2 C25 C24 -171.5(3) . . . . ?
C23 C24 C25 N2 -2.2(5) . . . . ?
C26 C24 C25 N2 177.0(3) . . . . ?
O1 Li1 N3 C35 5.6(4) . . . . ?
N1 Li1 N3 C35 129.2(3) . . . . ?
N2 Li1 N3 C35 -123.7(3) . . . . ?
O1 Li1 N3 C31 -175.6(2) . . . . ?
N1 Li1 N3 C31 -52.0(3) . . . . ?
N2 Li1 N3 C31 55.1(3) . . . . ?
C35 N3 C31 C32 -0.4(4) . . . . ?
Li1 N3 C31 C32 -179.3(3) . . . . ?
C35 N3 C31 Al1 178.5(2) . . . . ?
Li1 N3 C31 Al1 -0.4(3) . . . . ?
C1 Al1 C31 N3 178.7(2) . . . . ?
C11 Al1 C31 N3 53.9(2) . . . . ?
C21 Al1 C31 N3 -55.7(2) . . . . ?
C1 Al1 C31 C32 -2.4(3) . . . . ?
C11 Al1 C31 C32 -127.3(3) . . . . ?
C21 Al1 C31 C32 123.2(3) . . . . ?
N3 C31 C32 C33 1.1(5) . . . . ?
Al1 C31 C32 C33 -177.7(3) . . . . ?
C31 C32 C33 C34 -1.1(6) . . . . ?
C32 C33 C34 C35 0.4(6) . . . . ?
C32 C33 C34 C36 -178.9(4) . . . . ?
C31 N3 C35 C34 -0.4(5) . . . . ?
Li1 N3 C35 C34 178.3(3) . . . . ?
C33 C34 C35 N3 0.4(6) . . . . ?
C36 C34 C35 N3 179.6(4) . . . . ?
N1 Li1 O1 C4T 116.3(3) . . . . ?
N2 Li1 O1 C4T -2.9(5) . . . . ?
N3 Li1 O1 C4T -123.7(3) . . . . ?
N1 Li1 O1 C1T -65.2(4) . . . . ?
N2 Li1 O1 C1T 175.6(3) . . . . ?
N3 Li1 O1 C1T 54.8(4) . . . . ?
C4T O1 C1T C2T 1.3(5) . . . . ?
Li1 O1 C1T C2T -177.5(4) . . . . ?
O1 C1T C2T C3T -15.5(7) . . . . ?
C1T C2T C3T C4T 23.5(8) . . . . ?
C1T O1 C4T C3T 13.2(5) . . . . ?
Li1 O1 C4T C3T -168.2(4) . . . . ?
C2T C3T C4T O1 -23.0(7) . . . . ?
